data_4350494
loop_
_publ_author_name
'Senda, Shunsuke'
'Ohki, Yasuhiro'
'Hirayama, Tomoko'
'Toda, Daisuke'
'Chen, Jing-Lin'
'Matsumoto, Tsuyoshi'
'Kawaguchi, Hiroyuki'
'Tatsumi, Kazuyuki'

_publ_section_title
;
 Mono{hydrotris(mercaptoimidazolyl)borato} complexes of manganese(II),
 iron(II), cobalt(II), and nickel(II) halides.
;
_journal_issue 24
_journal_name_full 'Inorganic chemistry'
_journal_page_first 9914
_journal_page_last 9925
_journal_paper_doi 10.1021/ic0610132
_journal_volume 45
_journal_year 2006
_chemical_formula_moiety 'C27 H45 B Cl Fe N6 O1.50 S3 '
_chemical_formula_sum 'C27 H45 B Cl Fe N6 O1.5 S3'
_chemical_formula_weight 675.98
_space_group_IT_number 167
_space_group_name_Hall '-R 3 2"c'
_space_group_name_H-M_alt 'R -3 c :H'
_symmetry_cell_setting trigonal
_symmetry_Int_Tables_number 167
_symmetry_space_group_name_Hall '-R 3 2"c'
_symmetry_space_group_name_H-M 'R -3 c :H'
_cell_angle_alpha 90.0000
_cell_angle_beta 90.0000
_cell_angle_gamma 120.0000
_cell_formula_units_Z 12
_cell_length_a 13.4412(5)
_cell_length_b 13.4412(5)
_cell_length_c 64.368(3)
_cell_measurement_reflns_used 8758
_cell_measurement_temperature 293.1
_cell_measurement_theta_max 27.5
_cell_measurement_theta_min 3.0
_cell_volume 10071.1(7)
_computing_cell_refinement CrystalClear
_computing_data_collection CrystalClear
_computing_data_reduction CrystalStructure
_computing_publication_material 'CrystalStructure 3.7.0'
_computing_structure_refinement SHELXL
_computing_structure_solution SIR97
_diffrn_detector_area_resol_mean 7.31
_diffrn_measured_fraction_theta_full 1.000
_diffrn_measured_fraction_theta_max 1.000
_diffrn_measurement_device_type 'Rigaku Saturn'
_diffrn_measurement_method \w
_diffrn_radiation_type 'Mo K\a'
_diffrn_radiation_wavelength 0.71070
_diffrn_reflns_av_R_equivalents 0.064
_diffrn_reflns_limit_h_max 13
_diffrn_reflns_limit_h_min -17
_diffrn_reflns_limit_k_max 15
_diffrn_reflns_limit_k_min -16
_diffrn_reflns_limit_l_max 83
_diffrn_reflns_limit_l_min -83
_diffrn_reflns_number 25445
_diffrn_reflns_theta_full 27.48
_diffrn_reflns_theta_max 27.48
_exptl_absorpt_coefficient_mu 0.747
_exptl_absorpt_correction_T_max 0.928
_exptl_absorpt_correction_T_min 0.776
_exptl_absorpt_correction_type multi-scan
_exptl_absorpt_process_details 'Jacobson, R. (1998) Private communication'
_exptl_crystal_colour yellow
_exptl_crystal_density_diffrn 1.337
_exptl_crystal_density_method 'not measured'
_exptl_crystal_description block
_exptl_crystal_F_000 4284.00
_exptl_crystal_size_max 0.20
_exptl_crystal_size_mid 0.10
_exptl_crystal_size_min 0.10
_refine_diff_density_max 1.16
_refine_diff_density_min -0.87
_refine_ls_extinction_method none
_refine_ls_goodness_of_fit_ref 2.118
_refine_ls_hydrogen_treatment mixed
_refine_ls_number_parameters 119
_refine_ls_number_reflns 2576
_refine_ls_R_factor_gt 0.0646
_refine_ls_shift/su_max 0.0000
_refine_ls_structure_factor_coef Fsqd
_refine_ls_weighting_details 'w = 1/[\s^2^(Fo^2^)+(0.1000P)^2^+0.0000P] where P=(Fo^2^+2Fc^2^)/3'
_refine_ls_weighting_scheme calc
_refine_ls_wR_factor_ref 0.2425
_reflns_number_gt 2463
_reflns_number_total 2576
_reflns_threshold_expression F^2^>2.0\s(F^2^)
_cod_data_source_file ic0610132si20060906_094900.cif
_cod_data_source_block tBuFeCl
_cod_original_sg_symbol_H-M 'R -3 c:H'
_cod_original_formula_sum 'C27 H45 B Cl Fe N6 O1.50 S3 '
_cod_database_code 4350494

loop_
_symmetry_equiv_pos_site_id
_symmetry_equiv_pos_as_xyz
1 +X,+Y,+Z
2 -Y,+X-Y,+Z
3 -X+Y,-X,+Z
4 -X+Y,+Y,1/2+Z
5 +X,+X-Y,1/2+Z
6 -Y,-X,1/2+Z
7 -X,-Y,-Z
8 +Y,-X+Y,-Z
9 +X-Y,+X,-Z
10 +X-Y,-Y,1/2-Z
11 -X,-X+Y,1/2-Z
12 +Y,+X,1/2-Z
13 2/3+X,1/3+Y,1/3+Z
14 2/3-Y,1/3+X-Y,1/3+Z
15 2/3-X+Y,1/3-X,1/3+Z
16 2/3-X+Y,1/3+Y,5/6+Z
17 2/3+X,1/3+X-Y,5/6+Z
18 2/3-Y,1/3-X,5/6+Z
19 2/3-X,1/3-Y,1/3-Z
20 2/3+Y,1/3-X+Y,1/3-Z
21 2/3+X-Y,1/3+X,1/3-Z
22 2/3+X-Y,1/3-Y,5/6-Z
23 2/3-X,1/3-X+Y,5/6-Z
24 2/3+Y,1/3+X,5/6-Z
25 1/3+X,2/3+Y,2/3+Z
26 1/3-Y,2/3+X-Y,2/3+Z
27 1/3-X+Y,2/3-X,2/3+Z
28 1/3-X+Y,2/3+Y,1/6+Z
29 1/3+X,2/3+X-Y,1/6+Z
30 1/3-Y,2/3-X,1/6+Z
31 1/3-X,2/3-Y,2/3-Z
32 1/3+Y,2/3-X+Y,2/3-Z
33 1/3+X-Y,2/3+X,2/3-Z
34 1/3+X-Y,2/3-Y,1/6-Z
35 1/3-X,2/3-X+Y,1/6-Z
36 1/3+Y,2/3+X,1/6-Z

loop_
_atom_site_label
_atom_site_type_symbol
_atom_site_fract_x
_atom_site_fract_y
_atom_site_fract_z
_atom_site_U_iso_or_equiv
_atom_site_adp_type
_atom_site_occupancy
_atom_site_symmetry_multiplicity
_atom_site_calc_flag
_atom_site_refinement_flags
Fe(1) Fe 0.0000 0.0000 0.113660(10) 0.0226(3) Uani 1.00 3 d SP
Cl(1) Cl 0.0000 0.0000 0.07899(2) 0.0543(5) Uani 1.00 3 d SP
S(1) S 0.00748(5) 0.16383(5) 0.129700(10) 0.0238(3) Uani 1.00 1 d .
O(1) O 0.8774(10) 0.3927(11) 0.0659(2) 0.134(3) Uiso 0.50 1 d P
N(1) N 0.09690(19) 0.12132(17) 0.16483(3) 0.0218(4) Uani 1.00 1 d .
N(2) N 0.21993(18) 0.27911(19) 0.14870(4) 0.0238(5) Uani 1.00 1 d .
C(1) C 0.1113(2) 0.1890(2) 0.14811(4) 0.0219(5) Uani 1.00 1 d .
C(2) C 0.1986(2) 0.1709(2) 0.17590(5) 0.0273(5) Uani 1.00 1 d .
C(3) C 0.2746(2) 0.2669(2) 0.16599(5) 0.0274(5) Uani 1.00 1 d .
C(4) C 0.2776(2) 0.3746(2) 0.13283(5) 0.0304(6) Uani 1.00 1 d .
C(5) C 0.2762(3) 0.3237(3) 0.11170(5) 0.0473(8) Uani 1.00 1 d .
C(6) C 0.2170(3) 0.4447(2) 0.13235(6) 0.0432(8) Uani 1.00 1 d .
C(7) C 0.4028(2) 0.4524(2) 0.13941(6) 0.0459(8) Uani 1.00 1 d .
C(8) C 0.9311(13) 0.2794(13) 0.0780(2) 0.225(6) Uiso 1.00 1 d .
C(9) C 0.8818(13) 0.3016(14) 0.0642(2) 0.106(4) Uiso 0.50 1 d P
C(10) C 0.9213(15) 0.4324(15) 0.0870(2) 0.117(4) Uiso 0.50 1 d P
B(1) B 0.0000 0.0000 0.17146(8) 0.0219(10) Uani 1.00 3 d SP
H(1) H 0.0000 0.0000 0.1911(12) 0.06(2) Uiso 1.00 3 c SP
H(2) H 0.2120 0.1425 0.1881 0.033 Uiso 1.00 1 c R
H(3) H 0.3502 0.3164 0.1700 0.033 Uiso 1.00 1 c R
H(4) H 0.3444 0.3185 0.1101 0.057 Uiso 1.00 1 c R
H(5) H 0.2735 0.3721 0.1010 0.057 Uiso 1.00 1 c R
H(6) H 0.2099 0.2485 0.1107 0.057 Uiso 1.00 1 c R
H(7) H 0.1557 0.4121 0.1224 0.052 Uiso 1.00 1 c R
H(8) H 0.2709 0.5225 0.1285 0.052 Uiso 1.00 1 c R
H(9) H 0.1861 0.4436 0.1459 0.052 Uiso 1.00 1 c R
H(10) H 0.4082 0.5124 0.1483 0.055 Uiso 1.00 1 c R
H(11) H 0.4495 0.4858 0.1273 0.055 Uiso 1.00 1 c R
H(12) H 0.4292 0.4079 0.1468 0.055 Uiso 1.00 1 c R

loop_
_atom_site_aniso_label
_atom_site_aniso_U_11
_atom_site_aniso_U_22
_atom_site_aniso_U_33
_atom_site_aniso_U_12
_atom_site_aniso_U_13
_atom_site_aniso_U_23
Fe(1) 0.0250(3) 0.0250(3) 0.0180(4) 0.01248(18) 0.0000 0.0000
Cl(1) 0.0722(7) 0.0722(7) 0.0185(7) 0.0361(3) 0.0000 0.0000
S(1) 0.0247(4) 0.0231(4) 0.0235(4) 0.0120(2) -0.0044(2) -0.0006(2)
N(1) 0.0244(11) 0.0200(9) 0.0207(10) 0.0108(8) -0.0032(8) -0.0020(7)
N(2) 0.0232(10) 0.0199(10) 0.0263(11) 0.0095(8) -0.0021(8) -0.0020(8)
C(1) 0.0229(11) 0.0184(11) 0.0244(11) 0.0103(9) -0.0017(9) -0.0025(9)
C(2) 0.0300(13) 0.0245(12) 0.0305(13) 0.0160(10) -0.0091(10) -0.0073(10)
C(3) 0.0231(12) 0.0256(12) 0.0339(13) 0.0126(10) -0.0084(10) -0.0059(10)
C(4) 0.0279(13) 0.0234(13) 0.0276(13) 0.0037(10) 0.0054(10) 0.0005(10)
C(5) 0.0477(19) 0.0442(18) 0.0334(17) 0.0106(15) 0.0151(14) -0.0014(13)
C(6) 0.0504(19) 0.0296(16) 0.0451(18) 0.0166(13) 0.0020(14) 0.0088(14)
C(7) 0.0293(15) 0.0332(16) 0.054(2) -0.0006(12) -0.0010(13) 0.0039(14)
B(1) 0.0230(15) 0.0230(15) 0.020(2) 0.0115(7) 0.0000 0.0000

loop_
_atom_type_symbol
_atom_type_description
_atom_type_scat_dispersion_real
_atom_type_scat_dispersion_imag
_atom_type_scat_source
C C 0.003 0.002
;
International Tables for Crystallography
(1992, Vol. C, Tables 4.2.6.8 and 6.1.1.4)
;
H H 0.000 0.000
;
International Tables for Crystallography
(1992, Vol. C, Table 6.1.1.4)
;
B B 0.001 0.001
;
International Tables for Crystallography
(1992, Vol. C, Tables 4.2.6.8 and 6.1.1.4)
;
Cl Cl 0.148 0.159
;
International Tables for Crystallography
(1992, Vol. C, Tables 4.2.6.8 and 6.1.1.4)
;
Fe Fe 0.346 0.844
;
International Tables for Crystallography
(1992, Vol. C, Tables 4.2.6.8 and 6.1.1.4)
;
N N 0.006 0.003
;
International Tables for Crystallography
(1992, Vol. C, Tables 4.2.6.8 and 6.1.1.4)
;
S S 0.125 0.123
;
International Tables for Crystallography
(1992, Vol. C, Tables 4.2.6.8 and 6.1.1.4)
;
O O 0.011 0.006
;
International Tables for Crystallography
(1992, Vol. C, Tables 4.2.6.8 and 6.1.1.4)
;

loop_
_geom_angle_atom_site_label_1
_geom_angle_atom_site_label_2
_geom_angle_atom_site_label_3
_geom_angle
_geom_angle_site_symmetry_1
_geom_angle_site_symmetry_3
Cl(1) Fe(1) S(1) 115.61(2) . .
Cl(1) Fe(1) S(1) 115.61(2) . 55502
Cl(1) Fe(1) S(1) 115.61(2) . 55503
S(1) Fe(1) S(1) 102.69(2) . 55502
S(1) Fe(1) S(1) 102.69(2) . 55503
S(1) Fe(1) S(1) 102.69(2) 55502 55503
Fe(1) S(1) C(1) 97.74(11) . .
C(9) O(1) C(10) 103.0(16) . .
C(1) N(1) C(2) 108.08(19) . .
C(1) N(1) B(1) 133.2(2) . .
C(2) N(1) B(1) 118.2(2) . .
C(1) N(2) C(3) 108.4(2) . .
C(1) N(2) C(4) 127.2(2) . .
C(3) N(2) C(4) 124.34(19) . .
S(1) C(1) N(1) 125.50(16) . .
S(1) C(1) N(2) 126.7(2) . .
N(1) C(1) N(2) 107.8(2) . .
N(1) C(2) C(3) 108.2(2) . .
N(2) C(3) C(2) 107.6(2) . .
N(2) C(4) C(5) 109.6(2) . .
N(2) C(4) C(6) 109.4(2) . .
N(2) C(4) C(7) 108.3(2) . .
C(5) C(4) C(6) 111.8(3) . .
C(5) C(4) C(7) 108.5(2) . .
C(6) C(4) C(7) 109.2(2) . .
C(8) C(8) C(9) 99.2(17) 55534 .
C(8) C(8) C(10) 108.7(19) 55534 55534
C(9) C(8) C(10) 63.1(14) . 55534
O(1) C(9) C(8) 117.9(16) . .
O(1) C(9) C(10) 107.3(18) . 55534
C(8) C(9) C(10) 60.2(14) . 55534
O(1) C(10) C(8) 98.5(17) . 55534
O(1) C(10) C(9) 124.8(16) . 55534
C(8) C(10) C(9) 56.7(15) 55534 55534
N(1) B(1) N(1) 112.8(2) . 55502
N(1) B(1) N(1) 112.8(2) . 55503
N(1) B(1) N(1) 112.76(19) 55502 55503
N(1) C(2) H(2) 125.9 . .
C(3) C(2) H(2) 125.9 . .
N(2) C(3) H(3) 126.2 . .
C(2) C(3) H(3) 126.2 . .
C(4) C(5) H(4) 109.5 . .
C(4) C(5) H(5) 109.5 . .
C(4) C(5) H(6) 109.5 . .
H(4) C(5) H(5) 109.5 . .
H(4) C(5) H(6) 109.5 . .
H(5) C(5) H(6) 109.5 . .
C(4) C(6) H(7) 109.5 . .
C(4) C(6) H(8) 109.5 . .
C(4) C(6) H(9) 109.5 . .
H(7) C(6) H(8) 109.5 . .
H(7) C(6) H(9) 109.5 . .
H(8) C(6) H(9) 109.5 . .
C(4) C(7) H(10) 109.5 . .
C(4) C(7) H(11) 109.5 . .
C(4) C(7) H(12) 109.5 . .
H(10) C(7) H(11) 109.5 . .
H(10) C(7) H(12) 109.5 . .
H(11) C(7) H(12) 109.5 . .
N(1) B(1) H(1) 105.94(19) . .
N(1) B(1) H(1) 105.94(19) 55502 .
N(1) B(1) H(1) 105.94(19) 55503 .

loop_
_geom_bond_atom_site_label_1
_geom_bond_atom_site_label_2
_geom_bond_distance
_geom_bond_site_symmetry_2
Fe(1) Cl(1) 2.2316(14) .
Fe(1) S(1) 2.3883(7) .
Fe(1) S(1) 2.3883(5) 55502
Fe(1) S(1) 2.3883(7) 55503
S(1) C(1) 1.730(2) .
O(1) C(9) 1.26(2) .
O(1) C(10) 1.47(2) .
N(1) C(1) 1.359(3) .
N(1) C(2) 1.382(3) .
N(1) B(1) 1.554(2) .
N(2) C(1) 1.354(2) .
N(2) C(3) 1.388(4) .
N(2) C(4) 1.516(3) .
C(2) C(3) 1.341(3) .
C(4) C(5) 1.518(4) .
C(4) C(6) 1.522(6) .
C(4) C(7) 1.532(4) .
C(8) C(8) 1.43(2) 55534
C(8) C(9) 1.23(2) .
C(8) C(10) 1.28(2) 55534
C(9) C(10) 1.31(2) 55534
C(2) H(2) 0.930 .
C(3) H(3) 0.930 .
C(5) H(4) 0.960 .
C(5) H(5) 0.960 .
C(5) H(6) 0.960 .
C(6) H(7) 0.960 .
C(6) H(8) 0.960 .
C(6) H(9) 0.960 .
C(7) H(10) 0.960 .
C(7) H(11) 0.960 .
C(7) H(12) 0.960 .
B(1) H(1) 1.26(8) .

loop_
_geom_contact_atom_site_label_1
_geom_contact_atom_site_label_2
_geom_contact_distance
_geom_contact_site_symmetry_2
C(2) C(3) 3.563(5) 55519
C(3) C(2) 3.563(5) 55519
Cl(1) H(8) 3.122 55534
Cl(1) H(8) 3.122 54535
Cl(1) H(8) 3.122 44536
S(1) H(3) 2.954 45520
O(1) H(2) 2.862 55417
O(1) H(4) 2.953 65535
N(1) H(3) 3.429 45520
N(1) H(12) 3.064 45520
N(2) H(3) 3.461 45520
N(2) H(10) 3.389 45520
N(2) H(12) 3.288 45520
C(1) H(3) 2.949 45520
C(1) H(12) 3.149 45520
C(2) H(3) 3.275 55519
C(2) H(11) 3.596 45520
C(2) H(12) 3.164 45520
C(3) H(2) 3.343 55519
C(3) H(9) 3.251 55521
C(3) H(10) 3.370 45520
C(3) H(12) 3.313 45520
C(5) H(5) 3.004 55534
C(6) H(3) 3.397 45520
C(6) H(10) 3.203 56503
C(6) H(10) 3.425 45520
C(6) H(11) 3.389 56503
C(7) H(9) 3.404 66502
C(7) H(9) 3.212 55521
C(8) H(7) 3.053 65534
C(8) H(11) 3.157 54536
C(9) H(2) 3.080 55417
C(9) H(7) 3.254 65534
C(9) H(11) 2.717 54536
C(10) H(4) 3.096 66503
C(10) H(4) 3.154 65535
C(10) H(5) 3.565 66503
C(10) H(11) 3.032 66503
H(2) O(1) 2.862 44529
H(2) C(3) 3.343 55519
H(2) C(9) 3.080 44529
H(2) H(3) 3.120 55519
H(2) H(4) 3.578 55519
H(2) H(12) 3.105 55519
H(2) H(12) 3.581 45520
H(3) S(1) 2.954 55521
H(3) N(1) 3.429 55521
H(3) N(2) 3.461 55521
H(3) C(1) 2.949 55521
H(3) C(2) 3.275 55519
H(3) C(6) 3.397 55521
H(3) H(2) 3.120 55519
H(3) H(7) 3.335 55521
H(3) H(9) 2.680 55521
H(3) H(10) 3.554 45520
H(4) O(1) 2.953 65535
H(4) C(10) 3.096 65502
H(4) C(10) 3.154 65535
H(4) H(2) 3.578 55519
H(4) H(4) 3.461 55534
H(4) H(5) 3.159 55534
H(5) C(5) 3.004 55534
H(5) C(10) 3.565 65502
H(5) H(4) 3.159 55534
H(5) H(5) 2.447 55534
H(5) H(6) 2.945 55534
H(6) H(5) 2.945 55534
H(7) C(8) 3.053 45534
H(7) C(9) 3.254 45534
H(7) H(3) 3.335 45520
H(7) H(10) 3.281 56503
H(7) H(11) 3.021 56503
H(8) Cl(1) 3.122 55534
H(8) H(8) 2.916 66502
H(8) H(8) 2.916 56503
H(8) H(10) 3.097 56503
H(8) H(11) 3.359 56503
H(9) C(3) 3.251 45520
H(9) C(7) 3.404 56503
H(9) C(7) 3.212 45520
H(9) H(3) 2.680 45520
H(9) H(10) 2.719 56503
H(9) H(10) 2.526 45520
H(9) H(11) 3.231 56503
H(9) H(12) 3.096 45520
H(10) N(2) 3.389 55521
H(10) C(3) 3.370 55521
H(10) C(6) 3.203 66502
H(10) C(6) 3.425 55521
H(10) H(3) 3.554 55521
H(10) H(7) 3.281 66502
H(10) H(8) 3.097 66502
H(10) H(9) 2.719 66502
H(10) H(9) 2.526 55521
H(11) C(2) 3.596 55521
H(11) C(6) 3.389 66502
H(11) C(8) 3.157 54536
H(11) C(9) 2.717 54536
H(11) C(10) 3.032 65502
H(11) H(7) 3.021 66502
H(11) H(8) 3.359 66502
H(11) H(9) 3.231 66502
H(12) N(1) 3.064 55521
H(12) N(2) 3.288 55521
H(12) C(1) 3.149 55521
H(12) C(2) 3.164 55521
H(12) C(3) 3.313 55521
H(12) H(2) 3.105 55519
H(12) H(2) 3.581 55521
H(12) H(9) 3.096 55521

loop_
_geom_torsion_atom_site_label_1
_geom_torsion_atom_site_label_2
_geom_torsion_atom_site_label_3
_geom_torsion_atom_site_label_4
_geom_torsion
_geom_torsion_site_symmetry_1
_geom_torsion_site_symmetry_3
_geom_torsion_site_symmetry_4
Cl(1) Fe(1) S(1) C(1) -134.55(7) . . .
Cl(1) Fe(1) S(1) C(1) -134.55(10) . 55502 55502
Cl(1) Fe(1) S(1) C(1) -134.55(9) . 55503 55503
S(1) Fe(1) S(1) C(1) -7.73(11) . 55502 55502
S(1) Fe(1) S(1) C(1) 98.62(8) 55502 . .
S(1) Fe(1) S(1) C(1) 98.62(9) . 55503 55503
S(1) Fe(1) S(1) C(1) -7.73(8) 55503 . .
S(1) Fe(1) S(1) C(1) -7.73(10) 55502 55503 55503
S(1) Fe(1) S(1) C(1) 98.62(10) 55503 55502 55502
Fe(1) S(1) C(1) N(1) -69.7(2) . . .
Fe(1) S(1) C(1) N(2) 111.1(2) . . .
C(9) O(1) C(10) C(8) 27.4(14) . . 55534
C(9) O(1) C(10) C(9) -28(2) . . 55534
C(10) O(1) C(9) C(8) -9.0(19) . . .
C(10) O(1) C(9) C(10) 55.9(16) . . 55534
C(1) N(1) C(2) C(3) -0.7(3) . . .
C(2) N(1) C(1) S(1) -179.2(2) . . .
C(2) N(1) C(1) N(2) 0.1(3) . . .
C(1) N(1) B(1) N(1) -34.0(4) . . 55502
C(1) N(1) B(1) N(1) 95.2(3) . . 55503
B(1) N(1) C(1) S(1) 9.8(5) . . .
B(1) N(1) C(1) N(2) -170.8(2) . . .
C(2) N(1) B(1) N(1) 155.8(3) . . 55502
C(2) N(1) B(1) N(1) -75.1(4) . . 55503
B(1) N(1) C(2) C(3) 171.8(2) . . .
C(1) N(2) C(3) C(2) -0.9(3) . . .
C(3) N(2) C(1) S(1) 179.8(2) . . .
C(3) N(2) C(1) N(1) 0.5(3) . . .
C(1) N(2) C(4) C(5) -58.1(4) . . .
C(1) N(2) C(4) C(6) 64.8(3) . . .
C(1) N(2) C(4) C(7) -176.3(3) . . .
C(4) N(2) C(1) S(1) -3.7(5) . . .
C(4) N(2) C(1) N(1) 177.0(3) . . .
C(3) N(2) C(4) C(5) 117.9(3) . . .
C(3) N(2) C(4) C(6) -119.2(3) . . .
C(3) N(2) C(4) C(7) -0.3(4) . . .
C(4) N(2) C(3) C(2) -177.6(3) . . .
N(1) C(2) C(3) N(2) 1.0(4) . . .
C(8) C(8) C(9) O(1) -12(2) 55534 . .
C(8) C(8) C(9) C(10) -106.4(18) 55534 . 55534
C(9) C(8) C(8) C(9) 96.1(19) . 55534 55534
C(9) C(8) C(8) C(10) 31.5(19) . 55534 .
C(8) C(8) C(10) O(1) -35(2) 55534 55534 55534
C(8) C(8) C(10) C(9) 91.0(19) 55534 55534 .
C(10) C(8) C(8) C(9) 32(2) 55534 55534 55534
C(10) C(8) C(8) C(10) -33(2) 55534 55534 .
C(9) C(8) C(10) O(1) -126.3(18) . 55534 55534
C(10) C(8) C(9) O(1) 94.8(19) 55534 . .
O(1) C(9) C(10) O(1) -37(2) . 55534 55534
O(1) C(9) C(10) C(8) -112.7(17) . 55534 .
C(8) C(9) C(10) O(1) 76(2) . 55534 55534
